data_4517227
loop_
_publ_author_name
'Alice Heskia'
'Thierry Maris'
'James D. Wuest'

_publ_section_title
;
 Foiling Normal Patterns of Crystallization by Design. Polymorphism of
 Phosphangulene Chalcogenides
;
_journal_name_full 'Cryst. Growth & Design'
_journal_page_first 5390
_journal_page_last 5406
_journal_paper_doi 10.1021/acs.cgd.9b00907
_journal_volume 19
_journal_year 2019
_chemical_formula_moiety 'C18 H9 O4 P'
_chemical_formula_sum 'C18 H9 O4 P'
_chemical_formula_weight 320.22
_chemical_name_common 'phosphangulene oxide'
_chemical_name_systematic 4,8,12-Trioxa-12c-oxophospha-4,8,12,12c-tetrahydrodibenzo(cd,mn)pyrene
_space_group_crystal_system monoclinic
_space_group_IT_number 14
_space_group_name_Hall '-P 2yn'
_space_group_name_H-M_alt 'P 1 21/n 1'
_atom_sites_solution_hydrogens geom
_atom_sites_solution_primary dual
_audit_contact_author_name
;
;
_audit_creation_date 2018-10-04
_audit_creation_method
;
Olex2 1.2
(compiled 2018.05.29 svn.r3508 for OlexSys, GUI svn.r5506)
;
_cell_angle_alpha 90
_cell_angle_beta 94.416(2)
_cell_angle_gamma 90
_cell_formula_units_Z 8
_cell_length_a 10.0282(6)
_cell_length_b 25.0624(16)
_cell_length_c 10.6559(7)
_cell_measurement_reflns_used 9825
_cell_measurement_temperature 150
_cell_measurement_theta_max 60.804
_cell_measurement_theta_min 3.069
_cell_volume 2670.2(3)
_computing_cell_refinement
;     
SAINT (2013) V8.38A; Integration Software for Single Crystal Data. 
Bruker AXS Inc., Madison, WI 53719-1173.'
;
_computing_data_collection
;
APEX 2 (2013) Bruker AXS Inc., Madison, WI 53719-1173.
;
_computing_data_reduction
;     
SAINT (2013) V8.38A; Integration Software for Single Crystal Data. 
Bruker AXS Inc., Madison, WI 53719-1173.'
;
_computing_molecular_graphics 'Olex2 (Dolomanov et al., 2009)'
_computing_publication_material 'Olex2 (Dolomanov et al., 2009)'
_computing_structure_refinement 'XL (Sheldrick, 2008)'
_computing_structure_solution 'XT (Sheldrick, 2015)'
_diffrn_ambient_temperature 150
_diffrn_detector 'CMOS Area detector'
_diffrn_detector_area_resol_mean 10.24
_diffrn_detector_type 'Bruker Photon 100 CMOS Detector'
_diffrn_measured_fraction_theta_full 0.999
_diffrn_measured_fraction_theta_max 0.997
_diffrn_measurement_device 'k-geometry diffractometer'
_diffrn_measurement_device_type 'Bruker Venture Metaljet'
_diffrn_measurement_method '\w and \f scans'
_diffrn_radiation_collimation 'Focusing mirrors'
_diffrn_radiation_monochromator 'Helios MX Mirror Optics'
_diffrn_radiation_probe x-ray
_diffrn_radiation_type GaK\a
_diffrn_radiation_wavelength 1.34139
_diffrn_reflns_av_R_equivalents 0.0274
_diffrn_reflns_av_unetI/netI 0.0186
_diffrn_reflns_Laue_measured_fraction_full 0.999
_diffrn_reflns_Laue_measured_fraction_max 0.997
_diffrn_reflns_limit_h_max 13
_diffrn_reflns_limit_h_min -13
_diffrn_reflns_limit_k_max 30
_diffrn_reflns_limit_k_min -32
_diffrn_reflns_limit_l_max 13
_diffrn_reflns_limit_l_min -13
_diffrn_reflns_number 36387
_diffrn_reflns_point_group_measured_fraction_full 0.999
_diffrn_reflns_point_group_measured_fraction_max 0.997
_diffrn_reflns_theta_full 53.594
_diffrn_reflns_theta_max 60.772
_diffrn_reflns_theta_min 3.068
_diffrn_source 'Metal Jet'
_diffrn_source_target Ga
_diffrn_source_type 'Gallium Liquid Metal Jet Source'
_exptl_absorpt_coefficient_mu 1.309
_exptl_absorpt_correction_T_max 0.7519
_exptl_absorpt_correction_T_min 0.6939
_exptl_absorpt_correction_type multi-scan
_exptl_absorpt_process_details
;
 SADABS-2016/2 (Bruker,2016/2) was used for absorption correction.
 wR2(int) was 0.1238 before and 0.0489 after correction. 
The Ratio of minimum to maximum transmission is 0.9229.
The \l/2 correction factor is Not present.'
;
_exptl_crystal_colour 'clear light colourless'
_exptl_crystal_colour_lustre clear
_exptl_crystal_colour_modifier light
_exptl_crystal_colour_primary colourless
_exptl_crystal_density_diffrn 1.593
_exptl_crystal_description Block
_exptl_crystal_F_000 1312
_exptl_crystal_size_max 0.22
_exptl_crystal_size_mid 0.09
_exptl_crystal_size_min 0.09
_refine_diff_density_max 0.389
_refine_diff_density_min -0.449
_refine_diff_density_rms 0.094
_refine_ls_extinction_coef 0.0132(4)
_refine_ls_extinction_expression Fc^*^=kFc[1+0.001xFc^2^\l^3^/sin(2\q)]^-1/4^
_refine_ls_extinction_method 'SHELXL-2018/3 (Sheldrick 2018)'
_refine_ls_goodness_of_fit_ref 1.063
_refine_ls_hydrogen_treatment constr
_refine_ls_matrix_type full
_refine_ls_number_parameters 416
_refine_ls_number_reflns 6142
_refine_ls_number_restraints 0
_refine_ls_restrained_S_all 1.063
_refine_ls_R_factor_all 0.0383
_refine_ls_R_factor_gt 0.0366
_refine_ls_shift/su_max 0.001
_refine_ls_shift/su_mean 0.000
_refine_ls_structure_factor_coef Fsqd
_refine_ls_weighting_details 'w=1/[\s^2^(Fo^2^)+(0.0525P)^2^+1.3614P] where P=(Fo^2^+2Fc^2^)/3'
_refine_ls_weighting_scheme calc
_refine_ls_wR_factor_gt 0.0929
_refine_ls_wR_factor_ref 0.0946
_reflns_Friedel_coverage 0.000
_reflns_Friedel_fraction_full .
_reflns_Friedel_fraction_max .
_reflns_number_gt 5815
_reflns_number_total 6142
_reflns_threshold_expression 'I > 2\s(I)'
_cod_data_source_file phango_a_jw21172.cif
_cod_data_source_block jw21172
_cod_database_code 4517227

loop_
_space_group_symop_id
_space_group_symop_operation_xyz
1 'x, y, z'
2 '-x+1/2, y+1/2, -z+1/2'
3 '-x, -y, -z'
4 'x-1/2, -y-1/2, z-1/2'

loop_
_atom_site_label
_atom_site_type_symbol
_atom_site_fract_x
_atom_site_fract_y
_atom_site_fract_z
_atom_site_U_iso_or_equiv
_atom_site_adp_type
_atom_site_occupancy
_atom_site_site_symmetry_order
_atom_site_calc_flag
_atom_site_refinement_flags_posn
_atom_site_refinement_flags_adp
_atom_site_refinement_flags_occupancy
_atom_site_disorder_assembly
_atom_site_disorder_group
P1A P 0.74800(3) 0.50218(2) 0.71758(3) 0.01627(10) Uani 1 1 d . . . . .
O1A O 0.63047(10) 0.46675(4) 0.95275(9) 0.0249(2) Uani 1 1 d . . . . .
O2A O 1.02404(9) 0.45629(4) 0.71993(9) 0.0214(2) Uani 1 1 d . . . . .
O3A O 0.58559(9) 0.45232(4) 0.50003(8) 0.01986(19) Uani 1 1 d . . . . .
O4A O 0.75301(10) 0.56114(4) 0.70943(9) 0.0244(2) Uani 1 1 d . . . . .
C1A C 0.83476(13) 0.47048(5) 0.84501(11) 0.0175(2) Uani 1 1 d . . . . .
C2A C 0.76837(13) 0.45835(5) 0.95144(12) 0.0200(3) Uani 1 1 d . . . . .
C3A C 0.83890(14) 0.43724(6) 1.05675(12) 0.0240(3) Uani 1 1 d . . . . .
H3A H 0.796695 0.430948 1.132187 0.029 Uiso 1 1 calc R . . . .
C4A C 0.97410(14) 0.42549(5) 1.04851(13) 0.0236(3) Uani 1 1 d . . . . .
H4A H 1.025003 0.413393 1.121894 0.028 Uiso 1 1 calc R . . . .
C5A C 1.03762(13) 0.43074(5) 0.93730(13) 0.0217(3) Uani 1 1 d . . . . .
H5A H 1.127637 0.419608 0.932466 0.026 Uiso 1 1 calc R . . . .
C6A C 0.96504(13) 0.45276(5) 0.83395(12) 0.0184(2) Uani 1 1 d . . . . .
C7A C 0.81060(12) 0.46443(5) 0.59756(11) 0.0167(2) Uani 1 1 d . . . . .
C8A C 0.94387(12) 0.44842(5) 0.60849(12) 0.0177(2) Uani 1 1 d . . . . .
C9A C 0.99783(13) 0.42318(5) 0.50825(12) 0.0209(3) Uani 1 1 d . . . . .
H9A H 1.089981 0.414041 0.511698 0.025 Uiso 1 1 calc R . . . .
C10A C 0.91227(14) 0.41161(5) 0.40204(12) 0.0215(3) Uani 1 1 d . . . . .
H10A H 0.949212 0.396560 0.330600 0.026 Uiso 1 1 calc R . . . .
C11A C 0.77467(13) 0.42124(5) 0.39636(12) 0.0206(3) Uani 1 1 d . . . . .
H11A H 0.717902 0.410741 0.325160 0.025 Uiso 1 1 calc R . . . .
C12A C 0.72363(12) 0.44659(5) 0.49783(11) 0.0171(2) Uani 1 1 d . . . . .
C13A C 0.59444(12) 0.46950(5) 0.72501(12) 0.0181(2) Uani 1 1 d . . . . .
C14A C 0.55051(13) 0.45608(5) 0.84208(12) 0.0207(3) Uani 1 1 d . . . . .
C15A C 0.42982(14) 0.43001(6) 0.84947(13) 0.0259(3) Uani 1 1 d . . . . .
H15A H 0.397144 0.421940 0.928637 0.031 Uiso 1 1 calc R . . . .
C16A C 0.35728(13) 0.41589(6) 0.73711(14) 0.0257(3) Uani 1 1 d . . . . .
H16A H 0.271716 0.399982 0.740992 0.031 Uiso 1 1 calc R . . . .
C17A C 0.40577(13) 0.42427(6) 0.61960(13) 0.0220(3) Uani 1 1 d . . . . .
H17A H 0.356009 0.413148 0.544697 0.026 Uiso 1 1 calc R . . . .
C18A C 0.52853(12) 0.44928(5) 0.61500(12) 0.0183(2) Uani 1 1 d . . . . .
P1B P 0.23013(3) 0.75209(2) 0.59349(3) 0.01813(10) Uani 1 1 d . . . . .
O1B O 0.20659(9) 0.71560(4) 0.85754(9) 0.0235(2) Uani 1 1 d . . . . .
O2B O 0.44790(9) 0.68883(4) 0.48755(9) 0.0211(2) Uani 1 1 d . . . . .
O3B O -0.02679(9) 0.72119(4) 0.44431(9) 0.0238(2) Uani 1 1 d . . . . .
O4B O 0.26048(10) 0.80983(4) 0.58749(10) 0.0262(2) Uani 1 1 d . . . . .
C1B C 0.34247(12) 0.70972(5) 0.67960(12) 0.0183(2) Uani 1 1 d . . . . .
C2B C 0.31933(13) 0.69629(5) 0.80276(12) 0.0197(3) Uani 1 1 d . . . . .
C3B C 0.40665(13) 0.66254(6) 0.87149(12) 0.0226(3) Uani 1 1 d . . . . .
H3B H 0.394638 0.654420 0.956966 0.027 Uiso 1 1 calc R . . . .
C4B C 0.51272(13) 0.64089(5) 0.81118(13) 0.0226(3) Uani 1 1 d . . . . .
H4B H 0.576411 0.619459 0.858639 0.027 Uiso 1 1 calc R . . . .
C5B C 0.52902(13) 0.64946(5) 0.68387(13) 0.0208(3) Uani 1 1 d . . . . .
H5B H 0.599236 0.632551 0.643952 0.025 Uiso 1 1 calc R . . . .
C6B C 0.44035(12) 0.68320(5) 0.61733(12) 0.0186(2) Uani 1 1 d . . . . .
C7B C 0.21533(13) 0.71543(5) 0.45343(12) 0.0187(2) Uani 1 1 d . . . . .
C8B C 0.32852(13) 0.69102(5) 0.41071(12) 0.0191(2) Uani 1 1 d . . . . .
C9B C 0.32258(14) 0.66858(5) 0.29171(13) 0.0223(3) Uani 1 1 d . . . . .
H9B H 0.400070 0.654086 0.258591 0.027 Uiso 1 1 calc R . . . .
C10B C 0.19854(15) 0.66796(5) 0.22182(13) 0.0241(3) Uani 1 1 d . . . . .
H10B H 0.194477 0.655148 0.137709 0.029 Uiso 1 1 calc R . . . .
C11B C 0.08073(14) 0.68529(5) 0.27008(13) 0.0235(3) Uani 1 1 d . . . . .
H11B H -0.003138 0.681777 0.222930 0.028 Uiso 1 1 calc R . . . .
C12B C 0.09011(13) 0.70785(5) 0.38933(13) 0.0203(3) Uani 1 1 d . . . . .
C13B C 0.08277(12) 0.73028(5) 0.65555(13) 0.0196(2) Uani 1 1 d . . . . .
C14B C 0.08605(13) 0.71596(5) 0.78217(13) 0.0201(3) Uani 1 1 d . . . . .
C15B C -0.02985(13) 0.69968(5) 0.83379(13) 0.0229(3) Uani 1 1 d . . . . .
H15B H -0.030331 0.692039 0.921077 0.027 Uiso 1 1 calc R . . . .
C16B C -0.14599(14) 0.69484(5) 0.75344(14) 0.0252(3) Uani 1 1 d . . . . .
H16B H -0.227196 0.685698 0.788537 0.030 Uiso 1 1 calc R . . . .
C17B C -0.14769(13) 0.70288(6) 0.62388(14) 0.0246(3) Uani 1 1 d . . . . .
H17B H -0.227111 0.697539 0.570830 0.030 Uiso 1 1 calc R . . . .
C18B C -0.02980(13) 0.71894(5) 0.57462(13) 0.0206(3) Uani 1 1 d . . . . .

loop_
_atom_site_aniso_label
_atom_site_aniso_U_11
_atom_site_aniso_U_22
_atom_site_aniso_U_33
_atom_site_aniso_U_23
_atom_site_aniso_U_13
_atom_site_aniso_U_12
P1A 0.01646(16) 0.01465(16) 0.01768(16) -0.00030(10) 0.00122(11) 0.00139(10)
O1A 0.0195(5) 0.0390(6) 0.0163(4) -0.0046(4) 0.0028(3) 0.0011(4)
O2A 0.0158(4) 0.0281(5) 0.0201(4) 0.0006(4) 0.0015(3) -0.0006(3)
O3A 0.0170(4) 0.0265(5) 0.0160(4) 0.0019(3) 0.0006(3) 0.0014(3)
O4A 0.0260(5) 0.0154(4) 0.0315(5) 0.0000(4) 0.0011(4) 0.0023(4)
C1A 0.0190(6) 0.0165(5) 0.0165(5) -0.0015(4) -0.0010(4) -0.0007(4)
C2A 0.0189(6) 0.0223(6) 0.0189(6) -0.0032(5) 0.0011(5) -0.0011(5)
C3A 0.0276(7) 0.0269(7) 0.0173(6) -0.0005(5) 0.0003(5) -0.0059(5)
C4A 0.0265(7) 0.0226(6) 0.0205(6) 0.0015(5) -0.0059(5) -0.0025(5)
C5A 0.0196(6) 0.0207(6) 0.0241(6) -0.0007(5) -0.0031(5) -0.0001(5)
C6A 0.0181(6) 0.0179(6) 0.0191(6) -0.0006(4) 0.0008(4) -0.0027(4)
C7A 0.0188(6) 0.0152(5) 0.0165(5) 0.0024(4) 0.0035(4) 0.0001(4)
C8A 0.0182(6) 0.0166(6) 0.0185(6) 0.0026(4) 0.0026(4) -0.0019(4)
C9A 0.0190(6) 0.0211(6) 0.0232(6) 0.0032(5) 0.0071(5) 0.0013(5)
C10A 0.0258(7) 0.0203(6) 0.0195(6) 0.0005(5) 0.0087(5) -0.0003(5)
C11A 0.0245(6) 0.0208(6) 0.0166(6) 0.0014(5) 0.0034(5) -0.0032(5)
C12A 0.0175(6) 0.0169(6) 0.0169(5) 0.0038(4) 0.0023(4) -0.0004(4)
C13A 0.0162(6) 0.0187(6) 0.0195(6) -0.0005(4) 0.0022(4) 0.0028(4)
C14A 0.0180(6) 0.0257(6) 0.0185(6) -0.0030(5) 0.0024(5) 0.0031(5)
C15A 0.0186(6) 0.0378(8) 0.0220(6) 0.0008(6) 0.0067(5) 0.0009(5)
C16A 0.0152(6) 0.0347(7) 0.0278(7) 0.0008(6) 0.0046(5) 0.0000(5)
C17A 0.0162(6) 0.0270(7) 0.0227(6) -0.0008(5) 0.0001(5) 0.0013(5)
C18A 0.0167(6) 0.0199(6) 0.0183(6) 0.0018(4) 0.0018(4) 0.0037(4)
P1B 0.01613(17) 0.01398(16) 0.02441(17) -0.00009(11) 0.00237(12) -0.00035(11)
O1B 0.0192(4) 0.0291(5) 0.0225(5) -0.0061(4) 0.0026(4) 0.0012(4)
O2B 0.0162(4) 0.0255(5) 0.0219(4) 0.0019(4) 0.0027(3) 0.0009(3)
O3B 0.0182(4) 0.0258(5) 0.0269(5) 0.0044(4) -0.0010(4) 0.0041(4)
O4B 0.0271(5) 0.0153(5) 0.0367(5) -0.0002(4) 0.0053(4) -0.0024(4)
C1B 0.0154(5) 0.0165(5) 0.0229(6) -0.0020(5) 0.0001(4) -0.0020(4)
C2B 0.0168(6) 0.0199(6) 0.0224(6) -0.0058(5) 0.0018(5) -0.0024(5)
C3B 0.0216(6) 0.0253(6) 0.0204(6) -0.0011(5) -0.0009(5) -0.0030(5)
C4B 0.0182(6) 0.0240(6) 0.0250(6) 0.0006(5) -0.0034(5) -0.0002(5)
C5B 0.0148(6) 0.0209(6) 0.0264(6) -0.0019(5) 0.0004(5) -0.0008(5)
C6B 0.0157(6) 0.0186(6) 0.0214(6) -0.0010(5) 0.0014(5) -0.0032(4)
C7B 0.0193(6) 0.0157(6) 0.0211(6) 0.0033(4) 0.0015(5) 0.0000(4)
C8B 0.0185(6) 0.0166(6) 0.0220(6) 0.0044(5) 0.0013(5) -0.0008(5)
C9B 0.0260(7) 0.0173(6) 0.0239(6) 0.0027(5) 0.0039(5) 0.0018(5)
C10B 0.0321(7) 0.0189(6) 0.0210(6) 0.0020(5) -0.0003(5) -0.0003(5)
C11B 0.0250(7) 0.0195(6) 0.0251(6) 0.0040(5) -0.0047(5) -0.0002(5)
C12B 0.0199(6) 0.0158(6) 0.0251(6) 0.0049(5) 0.0005(5) 0.0019(5)
C13B 0.0162(6) 0.0155(6) 0.0273(6) -0.0009(5) 0.0033(5) 0.0017(4)
C14B 0.0176(6) 0.0169(6) 0.0260(6) -0.0051(5) 0.0030(5) 0.0013(4)
C15B 0.0228(6) 0.0189(6) 0.0280(6) -0.0042(5) 0.0086(5) 0.0014(5)
C16B 0.0189(6) 0.0217(6) 0.0362(7) -0.0045(5) 0.0088(5) -0.0001(5)
C17B 0.0160(6) 0.0223(6) 0.0355(7) -0.0030(5) 0.0023(5) 0.0010(5)
C18B 0.0184(6) 0.0158(6) 0.0276(6) 0.0012(5) 0.0014(5) 0.0040(5)

loop_
_atom_type_symbol
_atom_type_description
_atom_type_scat_dispersion_real
_atom_type_scat_dispersion_imag
_atom_type_scat_source
C C 0.0139 0.0067 'International Tables Vol C Tables 4.2.6.8 and 6.1.1.4'
H H 0.0000 0.0000 'International Tables Vol C Tables 4.2.6.8 and 6.1.1.4'
O O 0.0389 0.0241 'International Tables Vol C Tables 4.2.6.8 and 6.1.1.4'
P P 0.2543 0.3332 'International Tables Vol C Tables 4.2.6.8 and 6.1.1.4'

loop_
_geom_angle_atom_site_label_1
_geom_angle_atom_site_label_2
_geom_angle_atom_site_label_3
_geom_angle
_geom_angle_site_symmetry_1
_geom_angle_site_symmetry_3
O4A P1A C1A 118.84(6) . .
O4A P1A C7A 118.81(6) . .
O4A P1A C13A 120.21(6) . .
C1A P1A C13A 98.00(6) . .
C7A P1A C1A 97.89(6) . .
C7A P1A C13A 98.43(6) . .
C14A O1A C2A 117.71(10) . .
C6A O2A C8A 118.50(10) . .
C18A O3A C12A 118.99(9) . .
C2A C1A P1A 119.46(10) . .
C2A C1A C6A 120.64(12) . .
C6A C1A P1A 119.57(10) . .
C1A C2A O1A 120.67(11) . .
C3A C2A O1A 119.52(12) . .
C3A C2A C1A 119.81(12) . .
C2A C3A H3A 121.1 . .
C2A C3A C4A 117.86(12) . .
C4A C3A H3A 121.1 . .
C3A C4A H4A 118.6 . .
C5A C4A C3A 122.87(12) . .
C5A C4A H4A 118.6 . .
C4A C5A H5A 121.1 . .
C6A C5A C4A 117.79(12) . .
C6A C5A H5A 121.1 . .
C1A C6A O2A 121.12(11) . .
C5A C6A O2A 119.03(11) . .
C5A C6A C1A 119.86(12) . .
C8A C7A P1A 119.47(10) . .
C8A C7A C12A 120.75(11) . .
C12A C7A P1A 119.51(9) . .
C7A C8A O2A 121.13(11) . .
C9A C8A O2A 119.10(11) . .
C9A C8A C7A 119.75(12) . .
C8A C9A H9A 121.1 . .
C8A C9A C10A 117.83(12) . .
C10A C9A H9A 121.1 . .
C9A C10A H10A 118.6 . .
C9A C10A C11A 122.82(12) . .
C11A C10A H10A 118.6 . .
C10A C11A H11A 121.0 . .
C12A C11A C10A 117.92(12) . .
C12A C11A H11A 121.0 . .
O3A C12A C7A 121.17(11) . .
C11A C12A O3A 119.17(11) . .
C11A C12A C7A 119.63(12) . .
C14A C13A P1A 119.49(10) . .
C14A C13A C18A 120.10(12) . .
C18A C13A P1A 119.53(10) . .
C13A C14A O1A 120.48(12) . .
C15A C14A O1A 119.30(12) . .
C15A C14A C13A 120.17(12) . .
C14A C15A H15A 121.0 . .
C14A C15A C16A 118.09(12) . .
C16A C15A H15A 121.0 . .
C15A C16A H16A 118.8 . .
C17A C16A C15A 122.47(13) . .
C17A C16A H16A 118.8 . .
C16A C17A H17A 120.9 . .
C18A C17A C16A 118.19(12) . .
C18A C17A H17A 120.9 . .
O3A C18A C13A 121.23(11) . .
C17A C18A O3A 118.81(11) . .
C17A C18A C13A 119.93(12) . .
O4B P1B C1B 119.21(6) . .
O4B P1B C7B 118.72(6) . .
O4B P1B C13B 120.20(6) . .
C7B P1B C1B 97.89(6) . .
C7B P1B C13B 98.02(6) . .
C13B P1B C1B 98.05(6) . .
C2B O1B C14B 116.96(10) . .
C6B O2B C8B 118.30(10) . .
C12B O3B C18B 119.60(10) . .
C2B C1B P1B 119.51(10) . .
C2B C1B C6B 120.52(12) . .
C6B C1B P1B 119.12(10) . .
C1B C2B O1B 120.59(12) . .
C3B C2B O1B 119.28(12) . .
C3B C2B C1B 120.11(12) . .
C2B C3B H3B 121.1 . .
C2B C3B C4B 117.87(12) . .
C4B C3B H3B 121.1 . .
C3B C4B H4B 118.7 . .
C3B C4B C5B 122.60(12) . .
C5B C4B H4B 118.7 . .
C4B C5B H5B 120.9 . .
C6B C5B C4B 118.28(12) . .
C6B C5B H5B 120.9 . .
C1B C6B O2B 121.07(11) . .
C5B C6B O2B 119.17(11) . .
C5B C6B C1B 119.73(12) . .
C8B C7B P1B 119.38(10) . .
C12B C7B P1B 120.21(10) . .
C12B C7B C8B 120.28(12) . .
C7B C8B O2B 120.47(11) . .
C9B C8B O2B 119.66(12) . .
C9B C8B C7B 119.87(12) . .
C8B C9B H9B 121.1 . .
C8B C9B C10B 117.75(12) . .
C10B C9B H9B 121.1 . .
C9B C10B H10B 118.5 . .
C11B C10B C9B 122.96(13) . .
C11B C10B H10B 118.5 . .
C10B C11B H11B 121.1 . .
C12B C11B C10B 117.73(13) . .
C12B C11B H11B 121.1 . .
O3B C12B C7B 121.12(12) . .
C11B C12B O3B 118.93(12) . .
C11B C12B C7B 119.92(12) . .
C14B C13B P1B 119.19(10) . .
C14B C13B C18B 120.21(12) . .
C18B C13B P1B 119.72(10) . .
C13B C14B O1B 120.82(11) . .
C15B C14B O1B 118.98(12) . .
C15B C14B C13B 120.14(12) . .
C14B C15B H15B 121.1 . .
C14B C15B C16B 117.89(13) . .
C16B C15B H15B 121.1 . .
C15B C16B H16B 118.6 . .
C17B C16B C15B 122.73(13) . .
C17B C16B H16B 118.6 . .
C16B C17B H17B 121.0 . .
C18B C17B C16B 118.04(13) . .
C18B C17B H17B 121.0 . .
O3B C18B C13B 121.95(12) . .
C17B C18B O3B 118.22(12) . .
C17B C18B C13B 119.78(13) . .

loop_
_geom_bond_atom_site_label_1
_geom_bond_atom_site_label_2
_geom_bond_distance
_geom_bond_site_symmetry_2
P1A O4A 1.4812(10) .
P1A C1A 1.7465(13) .
P1A C7A 1.7460(13) .
P1A C13A 1.7514(13) .
O1A C2A 1.3999(16) .
O1A C14A 1.3999(16) .
O2A C6A 1.3946(15) .
O2A C8A 1.3958(15) .
O3A C12A 1.3937(15) .
O3A C18A 1.3937(15) .
C1A C2A 1.3922(18) .
C1A C6A 1.3935(18) .
C2A C3A 1.3847(19) .
C3A H3A 0.9500 .
C3A C4A 1.397(2) .
C4A H4A 0.9500 .
C4A C5A 1.394(2) .
C5A H5A 0.9500 .
C5A C6A 1.3869(18) .
C7A C8A 1.3917(17) .
C7A C12A 1.3954(17) .
C8A C9A 1.3867(18) .
C9A H9A 0.9500 .
C9A C10A 1.3970(19) .
C10A H10A 0.9500 .
C10A C11A 1.3976(19) .
C11A H11A 0.9500 .
C11A C12A 1.3855(18) .
C13A C14A 1.3957(18) .
C13A C18A 1.3959(17) .
C14A C15A 1.3829(19) .
C15A H15A 0.9500 .
C15A C16A 1.398(2) .
C16A H16A 0.9500 .
C16A C17A 1.3936(19) .
C17A H17A 0.9500 .
C17A C18A 1.3857(18) .
P1B O4B 1.4812(10) .
P1B C1B 1.7548(13) .
P1B C7B 1.7491(13) .
P1B C13B 1.7523(13) .
O1B C2B 1.3981(15) .
O1B C14B 1.3988(16) .
O2B C6B 1.3979(15) .
O2B C8B 1.3985(16) .
O3B C12B 1.3911(16) .
O3B C18B 1.3924(17) .
C1B C2B 1.3916(18) .
C1B C6B 1.3949(18) .
C2B C3B 1.3854(19) .
C3B H3B 0.9500 .
C3B C4B 1.3943(19) .
C4B H4B 0.9500 .
C4B C5B 1.3955(19) .
C5B H5B 0.9500 .
C5B C6B 1.3824(18) .
C7B C8B 1.3962(18) .
C7B C12B 1.3955(18) .
C8B C9B 1.3843(19) .
C9B H9B 0.9500 .
C9B C10B 1.3998(19) .
C10B H10B 0.9500 .
C10B C11B 1.394(2) .
C11B H11B 0.9500 .
C11B C12B 1.3873(19) .
C13B C14B 1.3941(19) .
C13B C18B 1.3960(18) .
C14B C15B 1.3851(18) .
C15B H15B 0.9500 .
C15B C16B 1.397(2) .
C16B H16B 0.9500 .
C16B C17B 1.394(2) .
C17B H17B 0.9500 .
C17B C18B 1.3895(19) .

loop_
_geom_hbond_atom_site_label_D
_geom_hbond_atom_site_label_H
_geom_hbond_atom_site_label_A
_geom_hbond_distance_DH
_geom_hbond_distance_HA
_geom_hbond_distance_DA
_geom_hbond_angle_DHA
_geom_hbond_site_symmetry_A
_geom_hbond_publ_flag
C5B H5B O4A 0.95 2.43 3.1505(16) 132.5 . yes

loop_
_geom_torsion_atom_site_label_1
_geom_torsion_atom_site_label_2
_geom_torsion_atom_site_label_3
_geom_torsion_atom_site_label_4
_geom_torsion
_geom_torsion_site_symmetry_1
_geom_torsion_site_symmetry_2
_geom_torsion_site_symmetry_3
_geom_torsion_site_symmetry_4
P1A C1A C2A O1A 5.98(17) . . . .
P1A C1A C2A C3A -174.70(10) . . . .
P1A C1A C6A O2A -4.83(17) . . . .
P1A C1A C6A C5A 175.75(10) . . . .
P1A C7A C8A O2A 7.95(16) . . . .
P1A C7A C8A C9A -173.46(10) . . . .
P1A C7A C12A O3A -8.39(16) . . . .
P1A C7A C12A C11A 173.60(10) . . . .
P1A C13A C14A O1A -2.41(17) . . . .
P1A C13A C14A C15A -179.66(11) . . . .
P1A C13A C18A O3A 3.12(17) . . . .
P1A C13A C18A C17A -178.76(10) . . . .
O1A C2A C3A C4A 175.04(12) . . . .
O1A C14A C15A C16A -174.74(13) . . . .
O2A C8A C9A C10A 174.45(11) . . . .
O4A P1A C1A C2A 93.67(11) . . . .
O4A P1A C1A C6A -92.91(11) . . . .
O4A P1A C7A C8A 91.40(11) . . . .
O4A P1A C7A C12A -94.48(11) . . . .
O4A P1A C13A C14A -94.54(11) . . . .
O4A P1A C13A C18A 96.17(11) . . . .
C1A P1A C7A C8A -37.80(11) . . . .
C1A P1A C7A C12A 136.32(10) . . . .
C1A P1A C13A C14A 35.65(12) . . . .
C1A P1A C13A C18A -133.63(11) . . . .
C1A C2A C3A C4A -4.3(2) . . . .
C2A O1A C14A C13A -39.52(18) . . . .
C2A O1A C14A C15A 137.75(13) . . . .
C2A C1A C6A O2A 168.51(11) . . . .
C2A C1A C6A C5A -10.92(19) . . . .
C2A C3A C4A C5A -4.4(2) . . . .
C3A C4A C5A C6A 5.4(2) . . . .
C4A C5A C6A O2A -177.16(11) . . . .
C4A C5A C6A C1A 2.28(19) . . . .
C6A O2A C8A C7A 33.89(17) . . . .
C6A O2A C8A C9A -144.72(12) . . . .
C6A C1A C2A O1A -167.37(12) . . . .
C6A C1A C2A C3A 11.95(19) . . . .
C7A P1A C1A C2A -137.16(11) . . . .
C7A P1A C1A C6A 36.26(11) . . . .
C7A P1A C13A C14A 134.92(11) . . . .
C7A P1A C13A C18A -34.37(11) . . . .
C7A C8A C9A C10A -4.18(18) . . . .
C8A O2A C6A C1A -35.58(17) . . . .
C8A O2A C6A C5A 143.85(12) . . . .
C8A C7A C12A O3A 165.65(11) . . . .
C8A C7A C12A C11A -12.36(18) . . . .
C8A C9A C10A C11A -4.3(2) . . . .
C9A C10A C11A C12A 4.4(2) . . . .
C10A C11A C12A O3A -174.14(11) . . . .
C10A C11A C12A C7A 3.91(18) . . . .
C12A O3A C18A C13A 35.81(17) . . . .
C12A O3A C18A C17A -142.33(12) . . . .
C12A C7A C8A O2A -166.10(11) . . . .
C12A C7A C8A C9A 12.50(18) . . . .
C13A P1A C1A C2A -37.43(11) . . . .
C13A P1A C1A C6A 135.99(10) . . . .
C13A P1A C7A C8A -137.15(10) . . . .
C13A P1A C7A C12A 36.96(11) . . . .
C13A C14A C15A C16A 2.5(2) . . . .
C14A O1A C2A C1A 37.65(18) . . . .
C14A O1A C2A C3A -141.67(13) . . . .
C14A C13A C18A O3A -166.10(11) . . . .
C14A C13A C18A C17A 12.03(19) . . . .
C14A C15A C16A C17A 3.9(2) . . . .
C15A C16A C17A C18A -2.3(2) . . . .
C16A C17A C18A O3A 172.53(12) . . . .
C16A C17A C18A C13A -5.64(19) . . . .
C18A O3A C12A C7A -32.96(17) . . . .
C18A O3A C12A C11A 145.06(12) . . . .
C18A C13A C14A O1A 166.81(12) . . . .
C18A C13A C14A C15A -10.4(2) . . . .
P1B C1B C2B O1B 0.95(16) . . . .
P1B C1B C2B C3B 179.50(10) . . . .
P1B C1B C6B O2B -1.65(16) . . . .
P1B C1B C6B C5B -179.63(10) . . . .
P1B C7B C8B O2B 9.68(16) . . . .
P1B C7B C8B C9B -170.63(10) . . . .
P1B C7B C12B O3B -10.75(17) . . . .
P1B C7B C12B C11B 171.06(10) . . . .
P1B C13B C14B O1B -4.07(17) . . . .
P1B C13B C14B C15B 178.65(10) . . . .
P1B C13B C18B O3B 4.08(17) . . . .
P1B C13B C18B C17B -178.45(10) . . . .
O1B C2B C3B C4B 175.42(11) . . . .
O1B C14B C15B C16B -173.18(11) . . . .
O2B C8B C9B C10B 175.10(11) . . . .
O4B P1B C1B C2B 96.53(11) . . . .
O4B P1B C1B C6B -93.99(11) . . . .
O4B P1B C7B C8B 90.25(11) . . . .
O4B P1B C7B C12B -93.79(11) . . . .
O4B P1B C13B C14B -94.43(12) . . . .
O4B P1B C13B C18B 96.26(12) . . . .
C1B P1B C7B C8B -39.37(11) . . . .
C1B P1B C7B C12B 136.59(11) . . . .
C1B P1B C13B C14B 36.31(11) . . . .
C1B P1B C13B C18B -132.99(11) . . . .
C1B C2B C3B C4B -3.14(19) . . . .
C2B O1B C14B C13B -39.86(17) . . . .
C2B O1B C14B C15B 137.45(12) . . . .
C2B C1B C6B O2B 167.72(11) . . . .
C2B C1B C6B C5B -10.27(19) . . . .
C2B C3B C4B C5B -3.8(2) . . . .
C3B C4B C5B C6B 3.7(2) . . . .
C4B C5B C6B O2B -174.67(11) . . . .
C4B C5B C6B C1B 3.36(19) . . . .
C6B O2B C8B C7B 34.42(16) . . . .
C6B O2B C8B C9B -145.27(12) . . . .
C6B C1B C2B O1B -168.37(11) . . . .
C6B C1B C2B C3B 10.18(19) . . . .
C7B P1B C1B C2B -134.18(10) . . . .
C7B P1B C1B C6B 35.30(11) . . . .
C7B P1B C13B C14B 135.51(11) . . . .
C7B P1B C13B C18B -33.79(11) . . . .
C7B C8B C9B C10B -4.59(18) . . . .
C8B O2B C6B C1B -38.90(16) . . . .
C8B O2B C6B C5B 139.10(12) . . . .
C8B C7B C12B O3B 165.17(11) . . . .
C8B C7B C12B C11B -13.02(19) . . . .
C8B C9B C10B C11B -4.7(2) . . . .
C9B C10B C11B C12B 5.1(2) . . . .
C10B C11B C12B O3B -174.41(11) . . . .
C10B C11B C12B C7B 3.81(19) . . . .
C12B O3B C18B C13B 32.83(17) . . . .
C12B O3B C18B C17B -144.67(12) . . . .
C12B C7B C8B O2B -166.27(11) . . . .
C12B C7B C8B C9B 13.42(19) . . . .
C13B P1B C1B C2B -34.86(11) . . . .
C13B P1B C1B C6B 134.62(10) . . . .
C13B P1B C7B C8B -138.71(10) . . . .
C13B P1B C7B C12B 37.25(11) . . . .
C13B C14B C15B C16B 4.15(19) . . . .
C14B O1B C2B C1B 41.54(16) . . . .
C14B O1B C2B C3B -137.02(12) . . . .
C14B C13B C18B O3B -165.11(11) . . . .
C14B C13B C18B C17B 12.36(19) . . . .
C14B C15B C16B C17B 3.6(2) . . . .
C15B C16B C17B C18B -3.3(2) . . . .
C16B C17B C18B O3B 172.87(12) . . . .
C16B C17B C18B C13B -4.69(19) . . . .
C18B O3B C12B C7B -29.13(17) . . . .
C18B O3B C12B C11B 149.07(12) . . . .
C18B C13B C14B O1B 165.18(11) . . . .
C18B C13B C14B C15B -12.10(19) . . . .

_cod_database_fobs_code 4517227
